data_2226347
loop_
_publ_author_name
'Assey, Gervas'
'Butcher, Ray J.'
'Gultneh, Yilma'
'Yisgedu, Teshome'

_publ_section_title
;
 [2,2'-(2,6,9,13-Tetraazatetradecane-1,14-diyl)diphenolato]iron(III)
 iodide
;
_journal_coeditor_code ZL2278
_journal_issue 6
_journal_name_full 'Acta Crystallographica Section E'
_journal_page_first m711
_journal_page_last m712
_journal_paper_doi 10.1107/S1600536810018787
_journal_volume 66
_journal_year 2010
_chemical_formula_iupac '[Fe (C22 H32 N4 O2)] I'
_chemical_formula_moiety 'C22 H32 Fe N4 O2 +, I -'
_chemical_formula_sum 'C22 H32 Fe I N4 O2'
_chemical_formula_weight 567.27
_chemical_name_systematic
;
[2,2'-(2,6,9,13-Tetraazatetradecane-1,14-diyl)diphenolato]iron(III) iodide
;
_space_group_IT_number 19
_symmetry_cell_setting orthorhombic
_symmetry_space_group_name_Hall 'P 2ac 2ab'
_symmetry_space_group_name_H-M 'P 21 21 21'
_atom_sites_solution_hydrogens geom
_atom_sites_solution_primary direct
_atom_sites_solution_secondary difmap
_audit_creation_method SHELXL-97
_cell_angle_alpha 90.00
_cell_angle_beta 90.00
_cell_angle_gamma 90.00
_cell_formula_units_Z 4
_cell_length_a 9.39580(10)
_cell_length_b 13.05090(10)
_cell_length_c 19.4047(3)
_cell_measurement_reflns_used 18399
_cell_measurement_temperature 200(2)
_cell_measurement_theta_max 34.7352
_cell_measurement_theta_min 4.6011
_cell_volume 2379.48(5)
_computing_cell_refinement
;
CrysAlis RED (Oxford Diffraction, 2007)
;
_computing_data_collection
;
CrysAlis CCD (Oxford Diffraction, 2007)
;
_computing_data_reduction
;
CrysAlis RED (Oxford Diffraction, 2007)
;
_computing_molecular_graphics 'SHELXTL (Sheldrick, 2008)'
_computing_publication_material 'SHELXTL (Sheldrick, 2008)'
_computing_structure_refinement 'SHELXL97 (Sheldrick, 2008)'
_computing_structure_solution 'SHELXS97 (Sheldrick, 2008)'
_diffrn_ambient_temperature 200(2)
_diffrn_detector_area_resol_mean 10.5081
_diffrn_measured_fraction_theta_full 0.987
_diffrn_measured_fraction_theta_max 0.969
_diffrn_measurement_device_type 'Oxford Diffraction Gemini R'
_diffrn_measurement_method '\f and \w scans'
_diffrn_radiation_monochromator graphite
_diffrn_radiation_source 'fine-focus sealed tube'
_diffrn_radiation_type MoK\a
_diffrn_radiation_wavelength 0.71073
_diffrn_reflns_av_R_equivalents 0.0355
_diffrn_reflns_av_sigmaI/netI 0.0400
_diffrn_reflns_limit_h_max 14
_diffrn_reflns_limit_h_min -14
_diffrn_reflns_limit_k_max 20
_diffrn_reflns_limit_k_min -20
_diffrn_reflns_limit_l_max 31
_diffrn_reflns_limit_l_min -30
_diffrn_reflns_number 43714
_diffrn_reflns_theta_full 25.00
_diffrn_reflns_theta_max 34.84
_diffrn_reflns_theta_min 4.73
_diffrn_standards_decay_% <2%
_diffrn_standards_interval_count 50
_diffrn_standards_number 2
_exptl_absorpt_coefficient_mu 1.956
_exptl_absorpt_correction_T_max 0.466
_exptl_absorpt_correction_T_min 0.428
_exptl_absorpt_correction_type multi-scan
_exptl_absorpt_process_details
;
(CrysAlis RED; Oxford Diffraction, 2007)
;
_exptl_crystal_colour 'dark brown-red'
_exptl_crystal_density_diffrn 1.583
_exptl_crystal_density_method 'not measured'
_exptl_crystal_description chunk
_exptl_crystal_F_000 1148
_exptl_crystal_size_max 0.51
_exptl_crystal_size_mid 0.47
_exptl_crystal_size_min 0.39
_refine_diff_density_max 1.316
_refine_diff_density_min -0.447
_refine_ls_abs_structure_details 'Flack (1983), 4113 Friedel pairs'
_refine_ls_abs_structure_Flack -0.018(11)
_refine_ls_extinction_method none
_refine_ls_goodness_of_fit_ref 0.942
_refine_ls_hydrogen_treatment constr
_refine_ls_matrix_type full
_refine_ls_number_parameters 271
_refine_ls_number_reflns 9836
_refine_ls_number_restraints 0
_refine_ls_restrained_S_all 0.942
_refine_ls_R_factor_all 0.0495
_refine_ls_R_factor_gt 0.0326
_refine_ls_shift/su_max 0.001
_refine_ls_shift/su_mean 0.000
_refine_ls_structure_factor_coef Fsqd
_refine_ls_weighting_details 'calc w=1/[\s^2^(Fo^2^)+(0.0354P)^2^] where P=(Fo^2^+2Fc^2^)/3'
_refine_ls_weighting_scheme calc
_refine_ls_wR_factor_gt 0.0627
_refine_ls_wR_factor_ref 0.0657
_reflns_number_gt 7672
_reflns_number_total 9836
_reflns_threshold_expression I>2\s(I)
_cod_data_source_file zl2278.cif
_cod_data_source_block I
_cod_original_sg_symbol_Hall 'P 2ac 2ab '
_cod_database_code 2226347
_cod_database_fobs_code 2226347

loop_
_symmetry_equiv_pos_as_xyz
'x, y, z'
'-x+1/2, -y, z+1/2'
'x+1/2, -y+1/2, -z'
'-x, y+1/2, -z+1/2'

loop_
_atom_site_type_symbol
_atom_site_label
_atom_site_fract_x
_atom_site_fract_y
_atom_site_fract_z
_atom_site_U_iso_or_equiv
_atom_site_adp_type
_atom_site_calc_flag
_atom_site_refinement_flags
_atom_site_occupancy
_atom_site_disorder_assembly
_atom_site_disorder_group
I I 0.773383(17) -0.160323(12) 0.264361(9) 0.04200(5) Uani d . 1 . .
Fe Fe 0.82534(3) 0.15269(2) 0.131418(12) 0.01814(5) Uani d . 1 . .
O O1A 0.79828(16) 0.08061(11) 0.04737(7) 0.0277(3) Uani d . 1 . .
O O1B 0.71110(15) 0.26909(10) 0.11418(7) 0.0254(3) Uani d . 1 . .
N N1A 0.64230(16) 0.07176(12) 0.17734(8) 0.0203(3) Uani d . 1 . .
H H1AA 0.6763 0.0195 0.2054 0.024 Uiso calc R 1 . .
N N2A 0.86624(18) 0.20378(12) 0.23797(9) 0.0247(3) Uani d . 1 . .
H H2AA 0.9344 0.2551 0.2342 0.030 Uiso calc R 1 . .
N N1B 1.01197(16) 0.23195(12) 0.09118(8) 0.0199(3) Uani d . 1 . .
H H1BA 1.0639 0.2579 0.1281 0.024 Uiso calc R 1 . .
N N2B 0.97740(18) 0.03588(13) 0.16943(9) 0.0250(3) Uani d . 1 . .
H H2BA 0.9218 -0.0207 0.1805 0.030 Uiso calc R 1 . .
C C1A 0.7469(2) -0.01336(15) 0.03747(10) 0.0243(4) Uani d . 1 . .
C C2A 0.8057(3) -0.07758(19) -0.01269(12) 0.0385(5) Uani d . 1 . .
H H2AB 0.8846 -0.0551 -0.0393 0.046 Uiso calc R 1 . .
C C3A 0.7485(3) -0.17422(19) -0.02343(14) 0.0450(6) Uani d . 1 . .
H H3AA 0.7890 -0.2178 -0.0574 0.054 Uiso calc R 1 . .
C C4A 0.6331(3) -0.20817(18) 0.01467(13) 0.0447(6) Uani d . 1 . .
H H4AA 0.5944 -0.2744 0.0068 0.054 Uiso calc R 1 . .
C C5A 0.5753(3) -0.14535(17) 0.06366(11) 0.0352(5) Uani d . 1 . .
H H5AA 0.4969 -0.1691 0.0902 0.042 Uiso calc R 1 . .
C C6A 0.6286(2) -0.04757(15) 0.07560(10) 0.0253(4) Uani d . 1 . .
C C7A 0.5530(2) 0.02586(16) 0.12218(10) 0.0250(4) Uani d . 1 . .
H H7AA 0.5130 0.0819 0.0938 0.030 Uiso calc R 1 . .
H H7AB 0.4722 -0.0104 0.1440 0.030 Uiso calc R 1 . .
C C8A 0.5495(2) 0.14035(17) 0.21940(11) 0.0293(4) Uani d . 1 . .
H H8AA 0.4621 0.1025 0.2322 0.035 Uiso calc R 1 . .
H H8AB 0.5206 0.1996 0.1908 0.035 Uiso calc R 1 . .
C C9A 0.6201(3) 0.17974(17) 0.28458(11) 0.0327(5) Uani d . 1 . .
H H9AA 0.5473 0.2158 0.3124 0.039 Uiso calc R 1 . .
H H9AB 0.6530 0.1201 0.3117 0.039 Uiso calc R 1 . .
C C10A 0.7452(2) 0.25153(15) 0.27417(10) 0.0305(4) Uani d . 1 . .
H H10A 0.7129 0.3118 0.2475 0.037 Uiso calc R 1 . .
H H10B 0.7780 0.2762 0.3197 0.037 Uiso calc R 1 . .
C C11A 0.9351(3) 0.12131(18) 0.27913(12) 0.0338(5) Uani d . 1 . .
H H11A 0.8624 0.0716 0.2948 0.041 Uiso calc R 1 . .
H H11B 0.9814 0.1512 0.3203 0.041 Uiso calc R 1 . .
C C1B 0.74548(19) 0.36819(14) 0.10896(9) 0.0226(4) Uani d . 1 . .
C C2B 0.6501(2) 0.44332(17) 0.13160(11) 0.0310(4) Uani d . 1 . .
H H2BB 0.5632 0.4239 0.1529 0.037 Uiso calc R 1 . .
C C3B 0.6827(3) 0.54589(17) 0.12298(12) 0.0352(5) Uani d . 1 . .
H H3BA 0.6161 0.5965 0.1371 0.042 Uiso calc R 1 . .
C C4B 0.8109(2) 0.57591(16) 0.09400(12) 0.0329(5) Uani d . 1 . .
H H4BA 0.8326 0.6466 0.0887 0.040 Uiso calc R 1 . .
C C5B 0.9073(2) 0.50167(15) 0.07286(11) 0.0273(4) Uani d . 1 . .
H H5BA 0.9963 0.5219 0.0540 0.033 Uiso calc R 1 . .
C C6B 0.8749(2) 0.39720(14) 0.07890(10) 0.0216(4) Uani d . 1 . .
C C7B 0.9688(2) 0.31914(15) 0.04574(10) 0.0247(4) Uani d . 1 . .
H H7BA 1.0560 0.3539 0.0291 0.030 Uiso calc R 1 . .
H H7BB 0.9189 0.2910 0.0050 0.030 Uiso calc R 1 . .
C C8B 1.1072(2) 0.16359(18) 0.04945(10) 0.0285(4) Uani d . 1 . .
H H8BA 1.1804 0.2063 0.0266 0.034 Uiso calc R 1 . .
H H8BB 1.0498 0.1306 0.0129 0.034 Uiso calc R 1 . .
C C9B 1.1806(2) 0.08143(18) 0.09064(12) 0.0332(5) Uani d . 1 . .
H H9BA 1.2307 0.1142 0.1297 0.040 Uiso calc R 1 . .
H H9BB 1.2534 0.0487 0.0611 0.040 Uiso calc R 1 . .
C C10B 1.0824(2) -0.00223(16) 0.11913(12) 0.0315(5) Uani d . 1 . .
H H10C 1.0311 -0.0347 0.0803 0.038 Uiso calc R 1 . .
H H10D 1.1413 -0.0557 0.1414 0.038 Uiso calc R 1 . .
C C11B 1.0443(2) 0.06764(17) 0.23547(12) 0.0322(4) Uani d . 1 . .
H H11C 1.1252 0.1143 0.2262 0.039 Uiso calc R 1 . .
H H11D 1.0810 0.0067 0.2601 0.039 Uiso calc R 1 . .

loop_
_atom_site_aniso_label
_atom_site_aniso_U_11
_atom_site_aniso_U_22
_atom_site_aniso_U_33
_atom_site_aniso_U_12
_atom_site_aniso_U_13
_atom_site_aniso_U_23
I 0.03535(8) 0.03358(7) 0.05708(10) -0.00127(7) -0.00778(7) 0.01797(7)
Fe 0.01560(10) 0.02019(11) 0.01862(11) 0.00004(10) 0.00055(9) 0.00102(10)
O1A 0.0264(8) 0.0351(7) 0.0216(7) -0.0061(6) 0.0031(5) -0.0040(5)
O1B 0.0174(6) 0.0267(6) 0.0321(7) 0.0016(5) 0.0029(5) 0.0081(5)
N1A 0.0186(7) 0.0219(7) 0.0203(7) -0.0002(6) 0.0024(6) 0.0010(6)
N2A 0.0264(8) 0.0245(7) 0.0233(8) -0.0040(6) -0.0009(7) 0.0012(6)
N1B 0.0131(7) 0.0245(7) 0.0219(7) 0.0000(6) 0.0008(6) 0.0021(6)
N2B 0.0220(8) 0.0217(7) 0.0314(9) -0.0003(6) -0.0027(7) 0.0021(6)
C1A 0.0229(10) 0.0284(9) 0.0215(8) 0.0018(7) -0.0041(7) -0.0035(7)
C2A 0.0375(13) 0.0475(13) 0.0305(11) 0.0073(10) -0.0024(9) -0.0118(9)
C3A 0.0488(16) 0.0396(12) 0.0466(13) 0.0141(11) -0.0102(11) -0.0189(10)
C4A 0.0655(18) 0.0248(10) 0.0439(14) 0.0010(11) -0.0180(13) -0.0027(9)
C5A 0.0441(13) 0.0296(11) 0.0318(11) -0.0085(10) -0.0093(9) 0.0050(9)
C6A 0.0268(10) 0.0275(9) 0.0217(9) -0.0018(8) -0.0071(7) 0.0017(7)
C7A 0.0169(8) 0.0316(9) 0.0264(10) -0.0027(7) 0.0000(7) 0.0002(7)
C8A 0.0231(9) 0.0333(11) 0.0314(10) 0.0005(8) 0.0099(7) -0.0013(8)
C9A 0.0370(12) 0.0345(11) 0.0267(10) -0.0021(9) 0.0115(8) -0.0040(8)
C10A 0.0400(13) 0.0268(9) 0.0246(9) -0.0037(8) 0.0064(8) -0.0060(7)
C11A 0.0376(12) 0.0371(11) 0.0267(11) -0.0007(9) -0.0071(9) 0.0059(8)
C1B 0.0217(10) 0.0257(8) 0.0204(8) 0.0031(6) -0.0008(6) 0.0043(6)
C2B 0.0251(10) 0.0347(10) 0.0331(10) 0.0072(8) 0.0044(9) 0.0054(9)
C3B 0.0404(12) 0.0304(10) 0.0350(12) 0.0141(9) -0.0024(10) -0.0017(9)
C4B 0.0372(13) 0.0243(9) 0.0373(12) 0.0035(9) -0.0072(9) 0.0026(8)
C5B 0.0262(10) 0.0298(10) 0.0260(10) -0.0022(8) -0.0030(8) 0.0049(8)
C6B 0.0206(9) 0.0242(8) 0.0201(9) 0.0007(7) -0.0009(7) 0.0041(7)
C7B 0.0211(9) 0.0297(10) 0.0233(9) 0.0015(7) 0.0028(7) 0.0083(7)
C8B 0.0195(8) 0.0346(10) 0.0315(10) 0.0057(9) 0.0086(7) 0.0007(9)
C9B 0.0188(9) 0.0382(11) 0.0427(13) 0.0100(9) 0.0023(9) -0.0006(9)
C10B 0.0285(11) 0.0273(10) 0.0388(12) 0.0089(8) -0.0002(9) 0.0005(8)
C11B 0.0325(11) 0.0343(10) 0.0296(11) 0.0014(8) -0.0115(9) 0.0047(9)

loop_
_atom_type_symbol
_atom_type_description
_atom_type_scat_dispersion_real
_atom_type_scat_dispersion_imag
_atom_type_scat_source
C C 0.0033 0.0016 'International Tables Vol C Tables 4.2.6.8 and 6.1.1.4'
H H 0.0000 0.0000 'International Tables Vol C Tables 4.2.6.8 and 6.1.1.4'
N N 0.0061 0.0033 'International Tables Vol C Tables 4.2.6.8 and 6.1.1.4'
O O 0.0106 0.0060 'International Tables Vol C Tables 4.2.6.8 and 6.1.1.4'
Fe Fe 0.3463 0.8444 'International Tables Vol C Tables 4.2.6.8 and 6.1.1.4'
I I -0.4742 1.8119 'International Tables Vol C Tables 4.2.6.8 and 6.1.1.4'

loop_
_geom_angle_atom_site_label_1
_geom_angle_atom_site_label_2
_geom_angle_atom_site_label_3
_geom_angle_site_symmetry_1
_geom_angle_site_symmetry_3
_geom_angle
_geom_angle_publ_flag
O1B Fe O1A . . 99.79(6) ?
O1B Fe N1B . . 90.69(6) ?
O1A Fe N1B . . 92.02(6) ?
O1B Fe N1A . . 90.78(6) ?
O1A Fe N1A . . 90.31(6) ?
N1B Fe N1A . . 177.01(6) ?
O1B Fe N2A . . 91.25(6) ?
O1A Fe N2A . . 167.81(6) ?
N1B Fe N2A . . 92.99(6) ?
N1A Fe N2A . . 84.37(6) ?
O1B Fe N2B . . 168.01(6) ?
O1A Fe N2B . . 91.80(6) ?
N1B Fe N2B . . 85.82(6) ?
N1A Fe N2B . . 92.22(6) ?
N2A Fe N2B . . 77.50(6) ?
C1A O1A Fe . . 128.92(12) ?
C1B O1B Fe . . 130.83(12) ?
C7A N1A C8A . . 107.79(15) ?
C7A N1A Fe . . 110.01(11) ?
C8A N1A Fe . . 112.91(12) ?
C7A N1A H1AA . . 108.7 ?
C8A N1A H1AA . . 108.7 ?
Fe N1A H1AA . . 108.7 ?
C10A N2A C11A . . 112.66(17) ?
C10A N2A Fe . . 116.09(13) ?
C11A N2A Fe . . 111.11(13) ?
C10A N2A H2AA . . 105.3 ?
C11A N2A H2AA . . 105.3 ?
Fe N2A H2AA . . 105.3 ?
C7B N1B C8B . . 107.20(15) ?
C7B N1B Fe . . 110.74(11) ?
C8B N1B Fe . . 112.99(12) ?
C7B N1B H1BA . . 108.6 ?
C8B N1B H1BA . . 108.6 ?
Fe N1B H1BA . . 108.6 ?
C10B N2B C11B . . 112.46(17) ?
C10B N2B Fe . . 116.31(13) ?
C11B N2B Fe . . 111.58(12) ?
C10B N2B H2BA . . 105.1 ?
C11B N2B H2BA . . 105.1 ?
Fe N2B H2BA . . 105.1 ?
O1A C1A C2A . . 120.62(19) ?
O1A C1A C6A . . 120.15(17) ?
C2A C1A C6A . . 119.18(19) ?
C3A C2A C1A . . 119.8(2) ?
C3A C2A H2AB . . 120.1 ?
C1A C2A H2AB . . 120.1 ?
C4A C3A C2A . . 120.9(2) ?
C4A C3A H3AA . . 119.5 ?
C2A C3A H3AA . . 119.5 ?
C5A C4A C3A . . 119.3(2) ?
C5A C4A H4AA . . 120.3 ?
C3A C4A H4AA . . 120.3 ?
C4A C5A C6A . . 121.5(2) ?
C4A C5A H5AA . . 119.2 ?
C6A C5A H5AA . . 119.2 ?
C5A C6A C1A . . 119.21(19) ?
C5A C6A C7A . . 121.14(19) ?
C1A C6A C7A . . 119.29(17) ?
N1A C7A C6A . . 115.14(16) ?
N1A C7A H7AA . . 108.5 ?
C6A C7A H7AA . . 108.5 ?
N1A C7A H7AB . . 108.5 ?
C6A C7A H7AB . . 108.5 ?
H7AA C7A H7AB . . 107.5 ?
N1A C8A C9A . . 113.79(17) ?
N1A C8A H8AA . . 108.8 ?
C9A C8A H8AA . . 108.8 ?
N1A C8A H8AB . . 108.8 ?
C9A C8A H8AB . . 108.8 ?
H8AA C8A H8AB . . 107.7 ?
C10A C9A C8A . . 115.90(17) ?
C10A C9A H9AA . . 108.3 ?
C8A C9A H9AA . . 108.3 ?
C10A C9A H9AB . . 108.3 ?
C8A C9A H9AB . . 108.3 ?
H9AA C9A H9AB . . 107.4 ?
N2A C10A C9A . . 113.59(16) ?
N2A C10A H10A . . 108.8 ?
C9A C10A H10A . . 108.8 ?
N2A C10A H10B . . 108.8 ?
C9A C10A H10B . . 108.8 ?
H10A C10A H10B . . 107.7 ?
N2A C11A C11B . . 109.34(17) ?
N2A C11A H11A . . 109.8 ?
C11B C11A H11A . . 109.8 ?
N2A C11A H11B . . 109.8 ?
C11B C11A H11B . . 109.8 ?
H11A C11A H11B . . 108.3 ?
O1B C1B C2B . . 119.97(17) ?
O1B C1B C6B . . 120.18(16) ?
C2B C1B C6B . . 119.82(17) ?
C3B C2B C1B . . 119.9(2) ?
C3B C2B H2BB . . 120.0 ?
C1B C2B H2BB . . 120.0 ?
C2B C3B C4B . . 121.0(2) ?
C2B C3B H3BA . . 119.5 ?
C4B C3B H3BA . . 119.5 ?
C3B C4B C5B . . 119.31(19) ?
C3B C4B H4BA . . 120.3 ?
C5B C4B H4BA . . 120.3 ?
C4B C5B C6B . . 120.9(2) ?
C4B C5B H5BA . . 119.6 ?
C6B C5B H5BA . . 119.6 ?
C1B C6B C5B . . 119.06(18) ?
C1B C6B C7B . . 120.53(17) ?
C5B C6B C7B . . 119.96(18) ?
C6B C7B N1B . . 115.16(15) ?
C6B C7B H7BA . . 108.5 ?
N1B C7B H7BA . . 108.5 ?
C6B C7B H7BB . . 108.5 ?
N1B C7B H7BB . . 108.5 ?
H7BA C7B H7BB . . 107.5 ?
N1B C8B C9B . . 114.22(16) ?
N1B C8B H8BA . . 108.7 ?
C9B C8B H8BA . . 108.7 ?
N1B C8B H8BB . . 108.7 ?
C9B C8B H8BB . . 108.7 ?
H8BA C8B H8BB . . 107.6 ?
C8B C9B C10B . . 115.07(18) ?
C8B C9B H9BA . . 108.5 ?
C10B C9B H9BA . . 108.5 ?
C8B C9B H9BB . . 108.5 ?
C10B C9B H9BB . . 108.5 ?
H9BA C9B H9BB . . 107.5 ?
N2B C10B C9B . . 113.66(17) ?
N2B C10B H10C . . 108.8 ?
C9B C10B H10C . . 108.8 ?
N2B C10B H10D . . 108.8 ?
C9B C10B H10D . . 108.8 ?
H10C C10B H10D . . 107.7 ?
N2B C11B C11A . . 109.10(17) ?
N2B C11B H11C . . 109.9 ?
C11A C11B H11C . . 109.9 ?
N2B C11B H11D . . 109.9 ?
C11A C11B H11D . . 109.9 ?
H11C C11B H11D . . 108.3 ?

loop_
_geom_bond_atom_site_label_1
_geom_bond_atom_site_label_2
_geom_bond_site_symmetry_2
_geom_bond_distance
_geom_bond_publ_flag
Fe O1B . 1.8898(13) ?
Fe O1A . 1.8999(14) ?
Fe N1B . 2.1805(15) ?
Fe N1A . 2.2062(15) ?
Fe N2A . 2.2062(17) ?
Fe N2B . 2.2158(17) ?
O1A C1A . 1.332(2) ?
O1B C1B . 1.337(2) ?
N1A C7A . 1.486(2) ?
N1A C8A . 1.493(2) ?
N1A H1AA . 0.9300 ?
N2A C10A . 1.475(3) ?
N2A C11A . 1.488(3) ?
N2A H2AA . 0.9300 ?
N1B C7B . 1.496(2) ?
N1B C8B . 1.501(2) ?
N1B H1BA . 0.9300 ?
N2B C10B . 1.474(3) ?
N2B C11B . 1.486(3) ?
N2B H2BA . 0.9300 ?
C1A C2A . 1.398(3) ?
C1A C6A . 1.408(3) ?
C2A C3A . 1.387(3) ?
C2A H2AB . 0.9500 ?
C3A C4A . 1.385(4) ?
C3A H3AA . 0.9500 ?
C4A C5A . 1.368(4) ?
C4A H4AA . 0.9500 ?
C5A C6A . 1.390(3) ?
C5A H5AA . 0.9500 ?
C6A C7A . 1.497(3) ?
C7A H7AA . 0.9900 ?
C7A H7AB . 0.9900 ?
C8A C9A . 1.518(3) ?
C8A H8AA . 0.9900 ?
C8A H8AB . 0.9900 ?
C9A C10A . 1.517(3) ?
C9A H9AA . 0.9900 ?
C9A H9AB . 0.9900 ?
C10A H10A . 0.9900 ?
C10A H10B . 0.9900 ?
C11A C11B . 1.504(3) ?
C11A H11A . 0.9900 ?
C11A H11B . 0.9900 ?
C1B C2B . 1.399(3) ?
C1B C6B . 1.401(3) ?
C2B C3B . 1.383(3) ?
C2B H2BB . 0.9500 ?
C3B C4B . 1.386(3) ?
C3B H3BA . 0.9500 ?
C4B C5B . 1.388(3) ?
C4B H4BA . 0.9500 ?
C5B C6B . 1.402(3) ?
C5B H5BA . 0.9500 ?
C6B C7B . 1.493(3) ?
C7B H7BA . 0.9900 ?
C7B H7BB . 0.9900 ?
C8B C9B . 1.505(3) ?
C8B H8BA . 0.9900 ?
C8B H8BB . 0.9900 ?
C9B C10B . 1.533(3) ?
C9B H9BA . 0.9900 ?
C9B H9BB . 0.9900 ?
C10B H10C . 0.9900 ?
C10B H10D . 0.9900 ?
C11B H11C . 0.9900 ?
C11B H11D . 0.9900 ?

loop_
_geom_hbond_atom_site_label_D
_geom_hbond_atom_site_label_H
_geom_hbond_atom_site_label_A
_geom_hbond_site_symmetry_A
_geom_hbond_distance_DH
_geom_hbond_distance_HA
_geom_hbond_distance_DA
_geom_hbond_angle_DHA
N1A H1AA I . 0.93 2.77 3.6800(16) 168.1
N2A H2AA I 4_755 0.93 2.96 3.8227(17) 155.1
N1B H1BA I 4_755 0.93 2.80 3.7285(16) 177.9
N2B H2BA I . 0.93 2.81 3.6911(17) 157.9
C11B H11C I 4_755 0.99 3.10 3.942(2) 144.0

loop_
_geom_torsion_atom_site_label_1
_geom_torsion_atom_site_label_2
_geom_torsion_atom_site_label_3
_geom_torsion_atom_site_label_4
_geom_torsion_site_symmetry_1
_geom_torsion_site_symmetry_2
_geom_torsion_site_symmetry_3
_geom_torsion_site_symmetry_4
_geom_torsion
_geom_torsion_publ_flag
O1B Fe O1A C1A . . . . -121.63(16) ?
N1B Fe O1A C1A . . . . 147.32(16) ?
N1A Fe O1A C1A . . . . -30.79(16) ?
N2A Fe O1A C1A . . . . 33.1(4) ?
N2B Fe O1A C1A . . . . 61.45(16) ?
O1A Fe O1B C1B . . . . -116.70(15) ?
N1B Fe O1B C1B . . . . -24.54(15) ?
N1A Fe O1B C1B . . . . 152.85(15) ?
N2A Fe O1B C1B . . . . 68.47(16) ?
N2B Fe O1B C1B . . . . 48.3(4) ?
O1B Fe N1A C7A . . . . 82.12(12) ?
O1A Fe N1A C7A . . . . -17.68(12) ?
N2A Fe N1A C7A . . . . 173.30(13) ?
N2B Fe N1A C7A . . . . -109.49(12) ?
O1B Fe N1A C8A . . . . -38.34(13) ?
O1A Fe N1A C8A . . . . -138.14(13) ?
N2A Fe N1A C8A . . . . 52.85(13) ?
N2B Fe N1A C8A . . . . 130.06(13) ?
O1B Fe N2A C10A . . . . 38.47(13) ?
O1A Fe N2A C10A . . . . -116.6(3) ?
N1B Fe N2A C10A . . . . 129.23(13) ?
N1A Fe N2A C10A . . . . -52.18(13) ?
N2B Fe N2A C10A . . . . -145.72(14) ?
O1B Fe N2A C11A . . . . 168.93(14) ?
O1A Fe N2A C11A . . . . 13.8(4) ?
N1B Fe N2A C11A . . . . -100.31(14) ?
N1A Fe N2A C11A . . . . 78.27(14) ?
N2B Fe N2A C11A . . . . -15.27(14) ?
O1B Fe N1B C7B . . . . -20.81(13) ?
O1A Fe N1B C7B . . . . 79.02(13) ?
N2A Fe N1B C7B . . . . -112.10(12) ?
N2B Fe N1B C7B . . . . 170.67(13) ?
O1B Fe N1B C8B . . . . -141.09(13) ?
O1A Fe N1B C8B . . . . -41.26(13) ?
N2A Fe N1B C8B . . . . 127.62(12) ?
N2B Fe N1B C8B . . . . 50.39(13) ?
O1B Fe N2B C10B . . . . -122.7(3) ?
O1A Fe N2B C10B . . . . 42.58(14) ?
N1B Fe N2B C10B . . . . -49.31(14) ?
N1A Fe N2B C10B . . . . 132.95(14) ?
N2A Fe N2B C10B . . . . -143.31(15) ?
O1B Fe N2B C11B . . . . 8.1(4) ?
O1A Fe N2B C11B . . . . 173.41(14) ?
N1B Fe N2B C11B . . . . 81.52(14) ?
N1A Fe N2B C11B . . . . -96.21(13) ?
N2A Fe N2B C11B . . . . -12.48(13) ?
Fe O1A C1A C2A . . . . -141.17(18) ?
Fe O1A C1A C6A . . . . 41.5(2) ?
O1A C1A C2A C3A . . . . -178.4(2) ?
C6A C1A C2A C3A . . . . -1.0(3) ?
C1A C2A C3A C4A . . . . 0.3(4) ?
C2A C3A C4A C5A . . . . -0.2(4) ?
C3A C4A C5A C6A . . . . 0.8(4) ?
C4A C5A C6A C1A . . . . -1.5(3) ?
C4A C5A C6A C7A . . . . 171.5(2) ?
O1A C1A C6A C5A . . . . 178.97(18) ?
C2A C1A C6A C5A . . . . 1.6(3) ?
O1A C1A C6A C7A . . . . 5.8(3) ?
C2A C1A C6A C7A . . . . -171.55(19) ?
C8A N1A C7A C6A . . . . -178.68(16) ?
Fe N1A C7A C6A . . . . 57.82(18) ?
C5A C6A C7A N1A . . . . 127.69(19) ?
C1A C6A C7A N1A . . . . -59.3(2) ?
C7A N1A C8A C9A . . . . 170.82(17) ?
Fe N1A C8A C9A . . . . -67.46(19) ?
N1A C8A C9A C10A . . . . 66.2(2) ?
C11A N2A C10A C9A . . . . -66.6(2) ?
Fe N2A C10A C9A . . . . 63.1(2) ?
C8A C9A C10A N2A . . . . -62.7(3) ?
C10A N2A C11A C11B . . . . 172.73(16) ?
Fe N2A C11A C11B . . . . 40.5(2) ?
Fe O1B C1B C2B . . . . -146.23(16) ?
Fe O1B C1B C6B . . . . 35.7(2) ?
O1B C1B C2B C3B . . . . -176.72(19) ?
C6B C1B C2B C3B . . . . 1.3(3) ?
C1B C2B C3B C4B . . . . -2.0(3) ?
C2B C3B C4B C5B . . . . 0.6(3) ?
C3B C4B C5B C6B . . . . 1.6(3) ?
O1B C1B C6B C5B . . . . 178.81(17) ?
C2B C1B C6B C5B . . . . 0.8(3) ?
O1B C1B C6B C7B . . . . 6.5(3) ?
C2B C1B C6B C7B . . . . -171.54(18) ?
C4B C5B C6B C1B . . . . -2.2(3) ?
C4B C5B C6B C7B . . . . 170.12(19) ?
C1B C6B C7B N1B . . . . -56.4(2) ?
C5B C6B C7B N1B . . . . 131.38(19) ?
C8B N1B C7B C6B . . . . -178.95(16) ?
Fe N1B C7B C6B . . . . 57.38(19) ?
C7B N1B C8B C9B . . . . 170.13(18) ?
Fe N1B C8B C9B . . . . -67.59(19) ?
N1B C8B C9B C10B . . . . 68.4(2) ?
C11B N2B C10B C9B . . . . -69.6(2) ?
Fe N2B C10B C9B . . . . 60.8(2) ?
C8B C9B C10B N2B . . . . -63.9(3) ?
C10B N2B C11B C11A . . . . 170.70(16) ?
Fe N2B C11B C11A . . . . 37.91(19) ?
N2A C11A C11B N2B . . . . -51.6(2) ?
